data_4322574
loop_
_publ_author_name
'Antonia Neels'
'Helen Stoeckli-Evans'

_publ_section_title
;
 Trinuclear Zinc(II) Complexes and Polymeric Cadmium(II) Complexes with
 the Ligand 2,5-Bis(2-pyridyl)pyrazine: Synthesis, Spectral Analysis, and
 Single-Crystal and Powder X-ray Analyses
;
_journal_name_full 'Inorganic Chemistry'
_journal_page_first 6164
_journal_page_last 6170
_journal_paper_doi 10.1021/ic990843v
_journal_volume 38
_journal_year 1999
_chemical_formula_sum 'C18 H26 Cd N4 O9'
_chemical_formula_weight 554.83
_chemical_name_systematic
; 
 ? 
;
_space_group_IT_number 2
_symmetry_cell_setting triclinic
_symmetry_space_group_name_Hall '-P 1'
_symmetry_space_group_name_H-M 'P -1'
_atom_sites_solution_hydrogens geom
_atom_sites_solution_primary direct
_atom_sites_solution_secondary difmap
_audit_creation_method SHELXL97
_cell_angle_alpha 100.480(10)
_cell_angle_beta 95.050(10)
_cell_angle_gamma 95.860(10)
_cell_formula_units_Z 2
_cell_length_a 9.0450(10)
_cell_length_b 10.4380(10)
_cell_length_c 12.7190(10)
_cell_measurement_reflns_used 24
_cell_measurement_temperature 213(2)
_cell_measurement_theta_max 19
_cell_measurement_theta_min 14
_cell_volume 1167.6(2)
_computing_cell_refinement 'STOE STADI4'
_computing_data_collection 'STOE STADI4'
_computing_data_reduction 'STOE XRED'
_computing_molecular_graphics 'PLATON (Spec, 1997)'
_computing_publication_material 'SHELXL-97 (Sheldrick, 1997)'
_computing_structure_refinement 'SHELXL-97 (Sheldrick, 1997)'
_computing_structure_solution 'SHELXS-97 (Sheldrick, 1990)'
_diffrn_ambient_temperature 213(2)
_diffrn_measurement_device 'STOE-Siemens AED2'
_diffrn_measurement_method omega/theta
_diffrn_radiation_monochromator graphite
_diffrn_radiation_source 'fine-focus sealed tube'
_diffrn_radiation_type MoK\a
_diffrn_radiation_wavelength 0.71073
_diffrn_reflns_av_R_equivalents 0.0000
_diffrn_reflns_av_sigmaI/netI 0.0345
_diffrn_reflns_limit_h_max 10
_diffrn_reflns_limit_h_min -10
_diffrn_reflns_limit_k_max 12
_diffrn_reflns_limit_k_min -12
_diffrn_reflns_limit_l_max 15
_diffrn_reflns_limit_l_min 0
_diffrn_reflns_number 4127
_diffrn_reflns_theta_max 25.00
_diffrn_reflns_theta_min 1.64
_diffrn_standards_decay_% 3
_diffrn_standards_interval_time 60
_diffrn_standards_number 2
_exptl_absorpt_coefficient_mu 0.989
_exptl_crystal_colour yellow
_exptl_crystal_density_diffrn 1.578
_exptl_crystal_description bloc
_exptl_crystal_F_000 564
_exptl_crystal_size_max 0.49
_exptl_crystal_size_mid 0.38
_exptl_crystal_size_min 0.27
_refine_diff_density_max 0.756
_refine_diff_density_min -0.597
_refine_diff_density_rms 0.076
_refine_ls_extinction_method none
_refine_ls_goodness_of_fit_all 1.028
_refine_ls_goodness_of_fit_obs 1.053
_refine_ls_matrix_type full
_refine_ls_number_parameters 393
_refine_ls_number_reflns 4127
_refine_ls_number_restraints 0
_refine_ls_restrained_S_all 1.028
_refine_ls_restrained_S_obs 1.053
_refine_ls_R_factor_all 0.0352
_refine_ls_R_factor_obs 0.0294
_refine_ls_shift/esd_max 0.260
_refine_ls_shift/esd_mean 0.004
_refine_ls_structure_factor_coef Fsqd
_refine_ls_weighting_details 'w=1/[\s^2^(Fo^2^)+(0.0455P)^2^+0.0000P] where P=(Fo^2^+2Fc^2^)/3'
_refine_ls_weighting_scheme calc
_refine_ls_wR_factor_all 0.0744
_refine_ls_wR_factor_obs 0.0717
_reflns_number_observed 3694
_reflns_number_total 4127
_reflns_observed_criterion >2sigma(I)
_cod_data_source_file ic990843v_4.cif
_cod_data_source_block compound4
_cod_depositor_comments
;
The following automatic conversions were performed:

'_refine_ls_weighting_scheme' value 'calc
w=1/[\s^2^(Fo^2^)+(0.0455P)^2^+0.0000P] where P=(Fo^2^+2Fc^2^)/3' was
changed to 'calc'. New tag '_refine_ls_weighting_details' was
created. The value of the new tag was set to
'w=1/[\s^2^(Fo^2^)+(0.0455P)^2^+0.0000P] where P=(Fo^2^+2Fc^2^)/3'.

Automatic conversion script
Id: cif_fix_values 3143 2015-03-26 13:38:13Z robertas 
;
_cod_database_code 4322574

loop_
_symmetry_equiv_pos_as_xyz
'x, y, z'
'-x, -y, -z'

loop_
_atom_site_aniso_label
_atom_site_aniso_U_11
_atom_site_aniso_U_22
_atom_site_aniso_U_33
_atom_site_aniso_U_23
_atom_site_aniso_U_13
_atom_site_aniso_U_12
Cd1 0.02870(14) 0.01768(12) 0.02179(13) 0.00209(8) 0.00594(9) 0.00513(8)
O1 0.0444(14) 0.0291(13) 0.0387(13) 0.0094(10) 0.0139(11) 0.0103(11)
O2 0.055(2) 0.0310(13) 0.0348(13) 0.0081(10) 0.0163(12) 0.0080(11)
O3 0.0357(13) 0.0406(14) 0.0397(14) 0.0080(11) -0.0046(11) 0.0028(11)
O4 0.049(2) 0.0379(14) 0.050(2) 0.0063(12) 0.0028(12) 0.0150(12)
N1 0.0250(13) 0.0208(12) 0.0247(13) 0.0031(10) 0.0037(10) 0.0053(10)
N2 0.0314(14) 0.0219(13) 0.0242(13) 0.0027(10) 0.0075(11) 0.0065(11)
N3 0.0323(14) 0.0227(13) 0.0240(13) 0.0044(10) 0.0075(11) 0.0031(11)
N4 0.038(2) 0.0190(13) 0.0243(13) 0.0029(10) 0.0043(11) 0.0059(11)
C1 0.026(2) 0.0182(14) 0.026(2) 0.0065(12) 0.0051(12) 0.0024(12)
C2 0.025(2) 0.026(2) 0.025(2) 0.0034(13) 0.0021(13) 0.0077(13)
C3 0.030(2) 0.0211(15) 0.026(2) 0.0069(12) 0.0071(13) 0.0044(12)
C4 0.029(2) 0.031(2) 0.038(2) -0.001(2) 0.0038(15) 0.0035(14)
C5 0.026(2) 0.043(2) 0.044(2) 0.005(2) 0.007(2) 0.012(2)
C6 0.034(2) 0.040(2) 0.039(2) 0.007(2) 0.012(2) 0.017(2)
C7 0.037(2) 0.028(2) 0.026(2) -0.0005(14) 0.0059(14) 0.0119(14)
C8 0.0221(15) 0.0213(15) 0.024(2) 0.0048(12) 0.0023(12) 0.0063(12)
C9 0.043(2) 0.023(2) 0.024(2) 0.0042(13) 0.0118(14) 0.0038(14)
C10 0.025(2) 0.023(2) 0.025(2) 0.0049(12) 0.0024(12) 0.0047(12)
C11 0.037(2) 0.027(2) 0.032(2) 0.0043(14) 0.0090(15) 0.0038(14)
C12 0.040(2) 0.027(2) 0.037(2) 0.0129(15) 0.007(2) -0.0038(15)
C13 0.047(2) 0.023(2) 0.036(2) 0.0054(14) -0.001(2) -0.0001(15)
C14 0.055(2) 0.022(2) 0.027(2) 0.0012(14) 0.008(2) 0.007(2)
C15 0.037(2) 0.028(2) 0.030(2) 0.0062(14) 0.0065(14) 0.0011(14)
C16 0.107(5) 0.037(2) 0.053(3) 0.015(2) 0.043(3) 0.006(3)
C17 0.032(2) 0.037(2) 0.031(2) 0.0097(15) 0.0047(14) 0.0068(15)
C18 0.036(2) 0.049(3) 0.065(3) 0.012(2) -0.009(2) 0.007(2)
O1W 0.049(2) 0.044(2) 0.041(2) 0.0005(13) 0.0055(14) 0.0002(13)
O2W 0.064(2) 0.034(2) 0.073(2) -0.0042(14) -0.015(2) 0.0126(15)
O3W 0.062(2) 0.045(2) 0.076(2) 0.008(2) 0.009(2) 0.012(2)
O4W 0.103(3) 0.055(2) 0.046(2) 0.002(2) 0.022(2) 0.001(2)
O5W 0.061(2) 0.068(2) 0.079(3) 0.016(2) 0.024(2) 0.012(2)

loop_
_atom_site_label
_atom_site_type_symbol
_atom_site_fract_x
_atom_site_fract_y
_atom_site_fract_z
_atom_site_U_iso_or_equiv
_atom_site_thermal_displace_type
_atom_site_occupancy
_atom_site_calc_flag
_atom_site_refinement_flags
_atom_site_disorder_group
Cd1 Cd 0.40617(2) 0.22205(2) 0.25320(2) 0.02258(9) Uani 1 d . .
O1 O 0.2811(3) 0.1725(2) 0.4002(2) 0.0361(5) Uani 1 d . .
O2 O 0.3758(3) 0.0086(2) 0.3089(2) 0.0393(6) Uani 1 d . .
O3 O 0.2114(3) 0.3507(2) 0.2117(2) 0.0393(6) Uani 1 d . .
O4 O 0.1581(3) 0.1461(2) 0.1286(2) 0.0453(6) Uani 1 d . .
N1 N 0.4719(3) 0.4148(2) 0.4017(2) 0.0235(5) Uani 1 d . .
N2 N 0.6586(3) 0.2337(2) 0.3408(2) 0.0255(6) Uani 1 d . .
N3 N 0.4729(3) 0.0770(2) 0.0946(2) 0.0261(6) Uani 1 d . .
N4 N 0.5419(3) 0.3397(2) 0.1388(2) 0.0271(6) Uani 1 d . .
C1 C 0.6010(3) 0.4210(3) 0.4635(2) 0.0230(6) Uani 1 d . .
C2 C 0.6272(3) 0.5070(3) 0.5625(2) 0.0253(6) Uani 1 d . .
C3 C 0.7108(3) 0.3335(3) 0.4226(2) 0.0251(6) Uani 1 d . .
C4 C 0.8588(4) 0.3537(3) 0.4657(3) 0.0337(8) Uani 1 d . .
C5 C 0.9572(4) 0.2706(4) 0.4227(3) 0.0373(8) Uani 1 d . .
C6 C 0.9039(4) 0.1677(4) 0.3407(3) 0.0359(8) Uani 1 d . .
C7 C 0.7548(4) 0.1530(3) 0.3019(3) 0.0304(7) Uani 1 d . .
C8 C 0.5377(3) 0.1315(3) 0.0208(2) 0.0223(6) Uani 1 d . .
C9 C 0.5646(4) 0.0523(3) -0.0743(3) 0.0292(7) Uani 1 d . .
C10 C 0.5805(3) 0.2763(3) 0.0459(2) 0.0238(6) Uani 1 d . .
C11 C 0.6569(4) 0.3417(3) -0.0222(3) 0.0316(7) Uani 1 d . .
C12 C 0.6986(4) 0.4750(3) 0.0085(3) 0.0346(8) Uani 1 d . .
C13 C 0.6640(4) 0.5397(3) 0.1052(3) 0.0363(8) Uani 1 d . .
C14 C 0.5839(4) 0.4687(3) 0.1668(3) 0.0347(8) Uani 1 d . .
C15 C 0.3054(4) 0.0547(3) 0.3846(3) 0.0315(7) Uani 1 d . .
C16 C 0.2510(8) -0.0305(5) 0.4601(4) 0.0628(15) Uani 1 d . .
C17 C 0.1258(4) 0.2614(3) 0.1503(3) 0.0327(7) Uani 1 d . .
C18 C -0.0180(5) 0.2940(5) 0.0996(4) 0.0506(11) Uani 1 d . .
H2 H 0.7133(36) 0.5098(31) 0.6073(25) 0.023(8) Uiso 1 d . .
H4 H 0.8906(38) 0.4230(35) 0.5220(29) 0.034(9) Uiso 1 d . .
H5 H 1.0588(46) 0.2831(38) 0.4520(32) 0.052(11) Uiso 1 d . .
H6 H 0.9620(41) 0.1092(36) 0.3042(29) 0.042(10) Uiso 1 d . .
H7 H 0.7185(34) 0.0824(31) 0.2482(25) 0.024(8) Uiso 1 d . .
H9 H 0.6117(36) 0.0842(32) -0.1277(26) 0.027(8) Uiso 1 d . .
H11 H 0.6766(37) 0.2947(34) -0.0831(28) 0.031(9) Uiso 1 d . .
H12 H 0.7516(37) 0.5192(32) -0.0314(26) 0.028(9) Uiso 1 d . .
H13 H 0.6964(41) 0.6357(38) 0.1283(29) 0.044(10) Uiso 1 d . .
H14 H 0.5571(39) 0.5082(35) 0.2303(29) 0.040(10) Uiso 1 d . .
H16A H 0.2172(62) 0.0125(54) 0.5123(47) 0.087(18) Uiso 1 d . .
H16B H 0.2029(86) -0.1044(77) 0.4164(61) 0.160(32) Uiso 1 d . .
H16C H 0.3329(88) -0.0445(80) 0.4948(64) 0.158(38) Uiso 1 d . .
H18A H -0.0923(67) 0.2214(60) 0.0914(48) 0.111(21) Uiso 1 d . .
H18B H -0.0540(59) 0.3480(54) 0.1416(44) 0.084(19) Uiso 1 d . .
H18C H -0.0041(70) 0.3122(65) 0.0226(54) 0.130(24) Uiso 1 d . .
O1W O 0.3014(3) 0.2989(3) 0.6168(3) 0.0458(7) Uani 1 d . .
O2W O 0.4317(4) -0.2471(3) 0.2882(3) 0.0595(8) Uani 1 d . .
O3W O 0.1517(4) 0.6173(4) 0.2464(3) 0.0609(8) Uani 1 d . .
O4W O 0.0964(5) 0.0538(4) -0.1062(3) 0.0684(10) Uani 1 d . .
O5W O 0.9262(4) 0.7850(4) 0.2682(3) 0.0679(10) Uani 1 d . .
H1W H 0.2888(46) 0.2529(42) 0.5492(37) 0.056(13) Uiso 1 d . .
H2W H 0.2379(44) 0.2676(38) 0.6419(31) 0.035(12) Uiso 1 d . .
H3W H 0.4238(45) -0.1674(43) 0.3026(32) 0.048(12) Uiso 1 d . .
H4W H 0.5227(53) -0.2465(43) 0.3170(36) 0.063(15) Uiso 1 d . .
H5W H 0.1569(44) 0.5438(41) 0.2316(31) 0.039(12) Uiso 1 d . .
H6W H 0.2481(72) 0.6648(61) 0.2668(48) 0.115(24) Uiso 1 d . .
H7W H 0.1192(65) 0.0777(58) -0.0430(51) 0.093(22) Uiso 1 d . .
H8W H 0.0105(107) 0.0060(99) -0.1092(76) 0.222(51) Uiso 1 d . .
H9W H 0.9409(64) 0.8352(59) 0.1995(48) 0.111(21) Uiso 1 d . .
H10W H 0.9789(60) 0.7428(51) 0.2637(44) 0.066(20) Uiso 1 d . .

loop_
_atom_type_symbol
_atom_type_description
_atom_type_scat_dispersion_real
_atom_type_scat_dispersion_imag
_atom_type_scat_source
C C 0.0033 0.0016 'International Tables Vol C Tables 4.2.6.8 and 6.1.1.4'
H H 0.0000 0.0000 'International Tables Vol C Tables 4.2.6.8 and 6.1.1.4'
N N 0.0061 0.0033 'International Tables Vol C Tables 4.2.6.8 and 6.1.1.4'
O O 0.0106 0.0060 'International Tables Vol C Tables 4.2.6.8 and 6.1.1.4'
Cd Cd -0.8075 1.2024 'International Tables Vol C Tables 4.2.6.8 and 6.1.1.4'

loop_
_geom_angle_atom_site_label_1
_geom_angle_atom_site_label_2
_geom_angle_atom_site_label_3
_geom_angle
_geom_angle_site_symmetry_1
_geom_angle_site_symmetry_3
_geom_angle_publ_flag
O1 Cd1 O3 88.97(8) . . ?
O1 Cd1 N4 162.06(8) . . ?
O3 Cd1 N4 83.91(8) . . ?
O1 Cd1 N2 96.24(8) . . ?
O3 Cd1 N2 143.95(8) . . ?
N4 Cd1 N2 80.33(9) . . ?
O1 Cd1 N3 130.56(8) . . ?
O3 Cd1 N3 113.23(8) . . ?
N4 Cd1 N3 67.29(8) . . ?
N2 Cd1 N3 90.10(8) . . ?
O1 Cd1 O2 53.67(8) . . ?
O3 Cd1 O2 126.89(8) . . ?
N4 Cd1 O2 141.93(8) . . ?
N2 Cd1 O2 82.91(8) . . ?
N3 Cd1 O2 78.86(8) . . ?
O1 Cd1 N1 73.57(8) . . ?
O3 Cd1 N1 80.42(8) . . ?
N4 Cd1 N1 88.98(8) . . ?
N2 Cd1 N1 67.14(8) . . ?
N3 Cd1 N1 150.01(8) . . ?
O2 Cd1 N1 115.31(8) . . ?
O1 Cd1 O4 89.02(8) . . ?
O3 Cd1 O4 51.79(8) . . ?
N4 Cd1 O4 99.32(9) . . ?
N2 Cd1 O4 163.16(8) . . ?
N3 Cd1 O4 74.47(8) . . ?
O2 Cd1 O4 87.42(8) . . ?
N1 Cd1 O4 129.67(8) . . ?
O1 Cd1 Cd1 91.82(6) . 2 ?
O3 Cd1 Cd1 63.85(6) . 2 ?
N4 Cd1 Cd1 99.71(6) . 2 ?
N2 Cd1 Cd1 150.87(6) . 2 ?
N3 Cd1 Cd1 63.89(6) . 2 ?
O2 Cd1 Cd1 79.49(6) . 2 ?
N1 Cd1 Cd1 141.79(6) . 2 ?
O4 Cd1 Cd1 12.32(5) . 2 ?
C15 O1 Cd1 94.4(2) . . ?
C15 O2 Cd1 90.8(2) . . ?
C17 O3 Cd1 97.8(2) . . ?
C17 O4 Cd1 88.5(2) . . ?
C2 N1 C1 118.0(3) 2_666 . ?
C2 N1 Cd1 122.8(2) 2_666 . ?
C1 N1 Cd1 117.3(2) . . ?
C7 N2 C3 117.9(3) . . ?
C7 N2 Cd1 121.8(2) . . ?
C3 N2 Cd1 119.8(2) . . ?
C9 N3 C8 118.5(3) 2_655 . ?
C9 N3 Cd1 123.0(2) 2_655 . ?
C8 N3 Cd1 118.3(2) . . ?
C14 N4 C10 118.1(3) . . ?
C14 N4 Cd1 121.3(2) . . ?
C10 N4 Cd1 120.6(2) . . ?
N1 C1 C2 119.8(3) . . ?
N1 C1 C3 117.5(3) . . ?
C2 C1 C3 122.6(3) . . ?
N1 C2 C1 122.2(3) 2_666 . ?
N1 C2 H2 116.8(20) 2_666 . ?
C1 C2 H2 121.0(20) . . ?
N2 C3 C4 121.8(3) . . ?
N2 C3 C1 116.3(3) . . ?
C4 C3 C1 121.9(3) . . ?
C3 C4 C5 119.4(3) . . ?
C3 C4 H4 119.5(21) . . ?
C5 C4 H4 121.1(21) . . ?
C6 C5 C4 118.9(3) . . ?
C6 C5 H5 121.0(24) . . ?
C4 C5 H5 120.1(24) . . ?
C5 C6 C7 118.6(3) . . ?
C5 C6 H6 125.3(23) . . ?
C7 C6 H6 115.9(23) . . ?
N2 C7 C6 123.4(3) . . ?
N2 C7 H7 118.0(20) . . ?
C6 C7 H7 118.6(20) . . ?
N3 C8 C9 119.4(3) . . ?
N3 C8 C10 117.5(3) . . ?
C9 C8 C10 123.1(3) . . ?
N3 C9 C8 122.1(3) 2_655 . ?
N3 C9 H9 114.5(20) 2_655 . ?
C8 C9 H9 123.4(20) . . ?
N4 C10 C11 121.8(3) . . ?
N4 C10 C8 116.0(3) . . ?
C11 C10 C8 122.2(3) . . ?
C12 C11 C10 119.0(3) . . ?
C12 C11 H11 123.7(23) . . ?
C10 C11 H11 117.3(22) . . ?
C13 C12 C11 119.5(3) . . ?
C13 C12 H12 119.0(21) . . ?
C11 C12 H12 121.4(21) . . ?
C12 C13 C14 118.1(3) . . ?
C12 C13 H13 119.6(21) . . ?
C14 C13 H13 122.3(21) . . ?
N4 C14 C13 123.5(3) . . ?
N4 C14 H14 115.8(23) . . ?
C13 C14 H14 120.7(23) . . ?
O2 C15 O1 121.1(3) . . ?
O2 C15 C16 120.1(3) . . ?
O1 C15 C16 118.8(3) . . ?
C15 C16 H16A 112.0(38) . . ?
C15 C16 H16B 104.7(47) . . ?
H16A C16 H16B 125.4(60) . . ?
C15 C16 H16C 103.4(54) . . ?
H16A C16 H16C 96.9(59) . . ?
H16B C16 H16C 112.6(66) . . ?
O3 C17 O4 121.9(3) . . ?
O3 C17 C18 118.8(3) . . ?
O4 C17 C18 119.3(3) . . ?
C17 C18 H18A 109.5(36) . . ?
C17 C18 H18B 110.6(39) . . ?
H18A C18 H18B 100.3(49) . . ?
C17 C18 H18C 109.8(35) . . ?
H18A C18 H18C 107.2(48) . . ?
H18B C18 H18C 118.7(51) . . ?
H1W O1W H2W 102.6(40) . . ?
H3W O2W H4W 99.8(39) . . ?
H5W O3W H6W 110.7(47) . . ?
H7W O4W H8W 102.8(68) . . ?
H9W O5W H10W 102.6(54) . . ?

loop_
_geom_bond_atom_site_label_1
_geom_bond_atom_site_label_2
_geom_bond_distance
_geom_bond_site_symmetry_2
_geom_bond_publ_flag
Cd1 O1 2.377(2) . ?
Cd1 O3 2.401(2) . ?
Cd1 N4 2.406(3) . ?
Cd1 N2 2.432(3) . ?
Cd1 N3 2.453(2) . ?
Cd1 O2 2.455(2) . ?
Cd1 N1 2.478(2) . ?
Cd1 O4 2.594(3) . ?
Cd1 Cd1 9.5296(14) 2 ?
O1 C15 1.255(4) . ?
O2 C15 1.251(4) . ?
O3 C17 1.249(4) . ?
O4 C17 1.255(4) . ?
N1 C2 1.328(4) 2_666 ?
N1 C1 1.338(4) . ?
N2 C7 1.336(4) . ?
N2 C3 1.346(4) . ?
N3 C9 1.330(4) 2_655 ?
N3 C8 1.331(4) . ?
N4 C14 1.335(4) . ?
N4 C10 1.338(4) . ?
C1 C2 1.394(4) . ?
C1 C3 1.481(4) . ?
C2 N1 1.328(4) 2_666 ?
C2 H2 0.92(3) . ?
C3 C4 1.381(5) . ?
C4 C5 1.383(5) . ?
C4 H4 0.92(4) . ?
C5 C6 1.369(5) . ?
C5 H5 0.95(4) . ?
C6 C7 1.378(5) . ?
C6 H6 0.93(4) . ?
C7 H7 0.92(3) . ?
C8 C9 1.391(4) . ?
C8 C10 1.490(4) . ?
C9 N3 1.330(4) 2_655 ?
C9 H9 0.93(3) . ?
C10 C11 1.384(4) . ?
C11 C12 1.378(5) . ?
C11 H11 0.88(3) . ?
C12 C13 1.370(5) . ?
C12 H12 0.88(3) . ?
C13 C14 1.375(5) . ?
C13 H13 1.00(4) . ?
C14 H14 0.90(4) . ?
C15 C16 1.503(5) . ?
C16 H16A 0.83(6) . ?
C16 H16B 0.91(8) . ?
C16 H16C 0.87(8) . ?
C17 C18 1.499(5) . ?
C18 H18A 0.94(6) . ?
C18 H18B 0.82(5) . ?
C18 H18C 1.05(7) . ?
O1W H1W 0.90(5) . ?
O1W H2W 0.76(4) . ?
O2W H3W 0.83(4) . ?
O2W H4W 0.87(5) . ?
O3W H5W 0.76(4) . ?
O3W H6W 0.95(6) . ?
O4W H7W 0.80(6) . ?
O4W H8W 0.87(10) . ?
O5W H9W 1.11(6) . ?
O5W H10W 0.68(5) . ?

loop_
_geom_torsion_atom_site_label_1
_geom_torsion_atom_site_label_2
_geom_torsion_atom_site_label_3
_geom_torsion_atom_site_label_4
_geom_torsion
_geom_torsion_site_symmetry_1
_geom_torsion_site_symmetry_2
_geom_torsion_site_symmetry_3
_geom_torsion_site_symmetry_4
_geom_torsion_publ_flag
O3 Cd1 O1 C15 139.4(2) . . . . ?
N4 Cd1 O1 C15 -154.2(3) . . . . ?
N2 Cd1 O1 C15 -76.4(2) . . . . ?
N3 Cd1 O1 C15 19.1(2) . . . . ?
O2 Cd1 O1 C15 0.1(2) . . . . ?
N1 Cd1 O1 C15 -140.3(2) . . . . ?
O4 Cd1 O1 C15 87.6(2) . . . . ?
Cd1 Cd1 O1 C15 75.6(2) 2 . . . ?
O1 Cd1 O2 C15 -0.1(2) . . . . ?
O3 Cd1 O2 C15 -54.6(2) . . . . ?
N4 Cd1 O2 C15 167.4(2) . . . . ?
N2 Cd1 O2 C15 103.1(2) . . . . ?
N3 Cd1 O2 C15 -165.4(2) . . . . ?
N1 Cd1 O2 C15 42.5(2) . . . . ?
O4 Cd1 O2 C15 -90.8(2) . . . . ?
Cd1 Cd1 O2 C15 -100.2(2) 2 . . . ?
O1 Cd1 O3 C17 -89.3(2) . . . . ?
N4 Cd1 O3 C17 107.2(2) . . . . ?
N2 Cd1 O3 C17 171.5(2) . . . . ?
N3 Cd1 O3 C17 45.1(2) . . . . ?
O2 Cd1 O3 C17 -48.3(2) . . . . ?
N1 Cd1 O3 C17 -162.8(2) . . . . ?
O4 Cd1 O3 C17 0.3(2) . . . . ?
Cd1 Cd1 O3 C17 3.2(2) 2 . . . ?
O1 Cd1 O4 C17 89.2(2) . . . . ?
O3 Cd1 O4 C17 -0.3(2) . . . . ?
N4 Cd1 O4 C17 -74.8(2) . . . . ?
N2 Cd1 O4 C17 -162.2(3) . . . . ?
N3 Cd1 O4 C17 -138.0(2) . . . . ?
O2 Cd1 O4 C17 142.9(2) . . . . ?
N1 Cd1 O4 C17 21.6(2) . . . . ?
Cd1 Cd1 O4 C17 -167.7(4) 2 . . . ?
O1 Cd1 N1 C2 -67.7(2) . . . 2_666 ?
O3 Cd1 N1 C2 24.0(2) . . . 2_666 ?
N4 Cd1 N1 C2 108.0(2) . . . 2_666 ?
N2 Cd1 N1 C2 -172.0(2) . . . 2_666 ?
N3 Cd1 N1 C2 144.6(2) . . . 2_666 ?
O2 Cd1 N1 C2 -102.4(2) . . . 2_666 ?
O4 Cd1 N1 C2 6.8(3) . . . 2_666 ?
Cd1 Cd1 N1 C2 3.6(3) 2 . . 2_666 ?
O1 Cd1 N1 C1 96.2(2) . . . . ?
O3 Cd1 N1 C1 -172.1(2) . . . . ?
N4 Cd1 N1 C1 -88.1(2) . . . . ?
N2 Cd1 N1 C1 -8.2(2) . . . . ?
N3 Cd1 N1 C1 -51.5(3) . . . . ?
O2 Cd1 N1 C1 61.5(2) . . . . ?
O4 Cd1 N1 C1 170.6(2) . . . . ?
Cd1 Cd1 N1 C1 167.4(2) 2 . . . ?
O1 Cd1 N2 C7 118.9(2) . . . . ?
O3 Cd1 N2 C7 -144.2(2) . . . . ?
N4 Cd1 N2 C7 -78.9(2) . . . . ?
N3 Cd1 N2 C7 -11.9(2) . . . . ?
O2 Cd1 N2 C7 66.8(2) . . . . ?
N1 Cd1 N2 C7 -171.9(3) . . . . ?
O4 Cd1 N2 C7 11.4(4) . . . . ?
Cd1 Cd1 N2 C7 13.7(3) 2 . . . ?
O1 Cd1 N2 C3 -69.6(2) . . . . ?
O3 Cd1 N2 C3 27.2(3) . . . . ?
N4 Cd1 N2 C3 92.6(2) . . . . ?
N3 Cd1 N2 C3 159.5(2) . . . . ?
O2 Cd1 N2 C3 -121.8(2) . . . . ?
N1 Cd1 N2 C3 -0.4(2) . . . . ?
O4 Cd1 N2 C3 -177.2(2) . . . . ?
Cd1 Cd1 N2 C3 -174.83(15) 2 . . . ?
O1 Cd1 N3 C9 3.2(3) . . . 2_655 ?
O3 Cd1 N3 C9 -106.8(2) . . . 2_655 ?
N4 Cd1 N3 C9 -179.1(3) . . . 2_655 ?
N2 Cd1 N3 C9 101.5(3) . . . 2_655 ?
O2 Cd1 N3 C9 18.7(2) . . . 2_655 ?
N1 Cd1 N3 C9 140.7(2) . . . 2_655 ?
O4 Cd1 N3 C9 -71.7(2) . . . 2_655 ?
Cd1 Cd1 N3 C9 -64.9(2) 2 . . 2_655 ?
O1 Cd1 N3 C8 176.9(2) . . . . ?
O3 Cd1 N3 C8 66.9(2) . . . . ?
N4 Cd1 N3 C8 -5.3(2) . . . . ?
N2 Cd1 N3 C8 -84.8(2) . . . . ?
O2 Cd1 N3 C8 -167.5(2) . . . . ?
N1 Cd1 N3 C8 -45.5(3) . . . . ?
O4 Cd1 N3 C8 102.1(2) . . . . ?
Cd1 Cd1 N3 C8 108.8(2) 2 . . . ?
O1 Cd1 N4 C14 -0.5(4) . . . . ?
O3 Cd1 N4 C14 66.7(3) . . . . ?
N2 Cd1 N4 C14 -80.8(3) . . . . ?
N3 Cd1 N4 C14 -175.0(3) . . . . ?
O2 Cd1 N4 C14 -145.9(2) . . . . ?
N1 Cd1 N4 C14 -13.8(3) . . . . ?
O4 Cd1 N4 C14 116.3(3) . . . . ?
Cd1 Cd1 N4 C14 128.8(2) 2 . . . ?
O1 Cd1 N4 C10 177.9(2) . . . . ?
O3 Cd1 N4 C10 -115.0(2) . . . . ?
N2 Cd1 N4 C10 97.6(2) . . . . ?
N3 Cd1 N4 C10 3.4(2) . . . . ?
O2 Cd1 N4 C10 32.4(3) . . . . ?
N1 Cd1 N4 C10 164.5(2) . . . . ?
O4 Cd1 N4 C10 -65.4(2) . . . . ?
Cd1 Cd1 N4 C10 -52.9(2) 2 . . . ?
C2 N1 C1 C2 0.6(5) 2_666 . . . ?
Cd1 N1 C1 C2 -164.1(2) . . . . ?
C2 N1 C1 C3 -179.9(3) 2_666 . . . ?
Cd1 N1 C1 C3 15.4(3) . . . . ?
N1 C1 C2 N1 -0.6(5) . . . 2_666 ?
C3 C1 C2 N1 179.9(3) . . . 2_666 ?
C7 N2 C3 C4 0.2(4) . . . . ?
Cd1 N2 C3 C4 -171.6(2) . . . . ?
C7 N2 C3 C1 179.8(3) . . . . ?
Cd1 N2 C3 C1 8.1(3) . . . . ?
N1 C1 C3 N2 -15.7(4) . . . . ?
C2 C1 C3 N2 163.8(3) . . . . ?
N1 C1 C3 C4 163.9(3) . . . . ?
C2 C1 C3 C4 -16.6(5) . . . . ?
N2 C3 C4 C5 1.1(5) . . . . ?
C1 C3 C4 C5 -178.5(3) . . . . ?
C3 C4 C5 C6 -2.1(5) . . . . ?
C4 C5 C6 C7 1.8(5) . . . . ?
C3 N2 C7 C6 -0.5(5) . . . . ?
Cd1 N2 C7 C6 171.1(3) . . . . ?
C5 C6 C7 N2 -0.5(5) . . . . ?
C9 N3 C8 C9 -0.3(5) 2_655 . . . ?
Cd1 N3 C8 C9 -174.3(2) . . . . ?
C9 N3 C8 C10 -179.2(3) 2_655 . . . ?
Cd1 N3 C8 C10 6.7(3) . . . . ?
N3 C8 C9 N3 0.3(5) . . . 2_655 ?
C10 C8 C9 N3 179.2(3) . . . 2_655 ?
C14 N4 C10 C11 -2.5(5) . . . . ?
Cd1 N4 C10 C11 179.1(2) . . . . ?
C14 N4 C10 C8 177.0(3) . . . . ?
Cd1 N4 C10 C8 -1.4(3) . . . . ?
N3 C8 C10 N4 -3.6(4) . . . . ?
C9 C8 C10 N4 177.5(3) . . . . ?
N3 C8 C10 C11 175.9(3) . . . . ?
C9 C8 C10 C11 -3.0(5) . . . . ?
N4 C10 C11 C12 2.3(5) . . . . ?
C8 C10 C11 C12 -177.2(3) . . . . ?
C10 C11 C12 C13 0.1(5) . . . . ?
C11 C12 C13 C14 -2.1(5) . . . . ?
C10 N4 C14 C13 0.3(5) . . . . ?
Cd1 N4 C14 C13 178.7(3) . . . . ?
C12 C13 C14 N4 1.9(6) . . . . ?
Cd1 O2 C15 O1 0.1(3) . . . . ?
Cd1 O2 C15 C16 -178.6(4) . . . . ?
Cd1 O1 C15 O2 -0.1(3) . . . . ?
Cd1 O1 C15 C16 178.6(4) . . . . ?
Cd1 O3 C17 O4 -0.5(4) . . . . ?
Cd1 O3 C17 C18 -179.2(3) . . . . ?
Cd1 O4 C17 O3 0.5(3) . . . . ?
Cd1 O4 C17 C18 179.2(3) . . . . ?
